data_7127060
loop_
_publ_author_name
'Yang, Yurong'
'Zhang, Kaixin'
'Yang, Jian'
'Zhu, Guoxun'
'Chen, Weijie'
'Zhang, Chao'
'Zhou, Zhi'
'Yi, Wei'

_publ_section_title
;
 Ru(II)-Catalyzed and acidity-controlled tunable [5+1]/[5+2] annulation
 for building ring-fused quinazolines and 1,3-benzodiazepines.
;
_journal_issue 76
_journal_name_full 'Chemical communications (Cambridge, England)'
_journal_page_first 11315
_journal_page_last 11318
_journal_paper_doi 10.1039/d0cc04041j
_journal_volume 56
_journal_year 2020
_chemical_formula_moiety 'C26 H23 N3'
_chemical_formula_sum 'C26 H23 N3'
_chemical_formula_weight 377.47
_space_group_crystal_system triclinic
_space_group_IT_number 2
_space_group_name_Hall '-P 1'
_space_group_name_H-M_alt 'P -1'
_atom_sites_solution_hydrogens geom
_atom_sites_solution_primary dual
_audit_creation_date 2020-01-16
_audit_creation_method
;
Olex2 1.2
(compiled 2018.05.29 svn.r3508 for OlexSys, GUI svn.r5506)
;
_audit_update_record
;
2020-04-15 deposited with the CCDC.	2020-08-10 downloaded from the CCDC.
;
_cell_angle_alpha 97.1840(10)
_cell_angle_beta 94.2870(10)
_cell_angle_gamma 111.2000(10)
_cell_formula_units_Z 2
_cell_length_a 9.03800(10)
_cell_length_b 10.71960(10)
_cell_length_c 10.86540(10)
_cell_measurement_reflns_used 18353
_cell_measurement_temperature 100.00(10)
_cell_measurement_theta_max 75.9850
_cell_measurement_theta_min 4.1350
_cell_volume 965.509(18)
_computing_cell_refinement 'CrysAlisPro 1.171.40.54a (Rigaku OD, 2019)'
_computing_data_collection 'CrysAlisPro 1.171.40.54a (Rigaku OD, 2019)'
_computing_data_reduction 'CrysAlisPro 1.171.40.54a (Rigaku OD, 2019)'
_computing_molecular_graphics 'Olex2 (Dolomanov et al., 2009)'
_computing_publication_material 'Olex2 (Dolomanov et al., 2009)'
_computing_structure_refinement 'ShelXL (Sheldrick, 2015)'
_computing_structure_solution 'ShelXT (Sheldrick, 2015)'
_diffrn_ambient_environment N~2~
_diffrn_ambient_temperature 100.00(10)
_diffrn_detector 'CCD plate'
_diffrn_detector_area_resol_mean 10.0000
_diffrn_detector_type HyPix
_diffrn_measured_fraction_theta_full 1.000
_diffrn_measured_fraction_theta_max 0.965
_diffrn_measurement_details
;
List of Runs (angles in degrees, time in seconds):

  # Type    Start    End  Width  t~exp~   \w     \q     \k     \f   Frames
#--------------------------------------------------------------------------
  1  \w   -117.00 -91.00   0.50    0.50    --  -46.37 -73.00 178.00   52
  2  \w    -49.00  14.00   0.50    0.50    --  -46.37  73.00 -52.00  126
  3  \w    -80.00 -24.00   0.50    0.50    --  -46.37 -73.00 178.00  112
  4  \w     25.00 110.00   0.50    0.50    --   46.37  73.00 -52.00  170
  5  \w     15.00  69.00   0.50    0.50    --   46.37 -73.00 178.00  108
  6  \w   -146.00 -80.00   0.50    1.00    -- -100.00 -73.00 178.00  132
  7  \w     83.00 150.00   0.50    1.00    --  105.44  73.00 -52.00  134
  8  \w     37.00 128.00   0.50    1.00    --  105.44 -73.00 178.00  182
  9  \w    -84.00 -59.00   0.50    0.50    --  -46.37 125.00 150.00   50
 10  \w   -108.00 -72.00   0.50    0.50    --  -46.37-125.00 -60.00   72
 11  \w     15.00  93.00   0.50    0.50    --   46.37-125.00-180.00  156
 12  \w   -108.00 -83.00   0.50    1.00    -- -100.00 -94.00 150.00   50
 13  \w    -59.00 -33.00   0.50    1.00    -- -100.00  77.00 150.00   52
 14  \w   -162.00-137.00   0.50    1.00    -- -100.00 -94.00 150.00   50
 15  \w    -99.00 -74.00   0.50    1.00    -- -100.00  73.00 -52.00   50
 16  \w   -174.00 -82.00   0.50    1.00    -- -100.00 -15.00-150.00  184
 17  \w    -68.00 -28.00   0.50    1.00    -- -100.00  45.00 150.00   80
 18  \w   -120.00 -63.00   0.50    1.00    -- -100.00  77.00 150.00  114
 19  \w   -114.00 -30.00   0.50    1.00    -- -100.00  45.00  30.00  168
 20  \w     37.00 108.00   0.50    1.00    --  105.44 -94.00-180.00  142
 21  \w    142.00 168.00   0.50    1.00    --  105.44  77.00-120.00   52
 22  \w     31.00 122.00   0.50    1.00    --  105.44 -15.00 -60.00  182
 23  \w     38.00  65.00   0.50    1.00    --  105.44 -94.00  60.00   54
 24  \w     85.00 136.00   0.50    1.00    --  105.44  77.00-120.00  102
 25  \w    134.00 178.00   0.50    1.00    --  105.44  15.00 -90.00   88
 26  \w     88.00 114.00   0.50    1.00    --  105.44  15.00 -90.00   52
 27  \w     57.00 104.00   0.50    1.00    --  105.44 -94.00 -30.00   94
 28  \w     71.00 100.00   0.50    1.00    --  105.44 -94.00  60.00   58
 29  \w     59.00 115.00   0.50    1.00    --  105.44-125.00  30.00  112
 30  \w     60.00  85.00   0.50    1.00    --  105.44 -94.00  30.00   50
 31  \w    -24.00  22.00   0.50    1.00    --   46.37 -72.00 178.00   92
 32  \w    -16.00  12.00   0.50    1.00    --   16.00  97.00-150.18   56
 33  \w      4.00  29.00   0.50    1.00    --   36.00  94.00  41.12   50
 34  \w     10.00  35.00   0.50    1.00    --   40.00  91.00 140.48   50
 35  \w    -48.00 -23.00   0.50    1.00    --  -46.37 -77.00 -30.00   50
 36  \w    -69.00 -32.00   0.50    1.00    --  -46.37 -38.00  30.00   74
 37  \w    -59.00 -24.00   0.50    1.00    --  -46.37 -77.00 -60.00   70
 38  \w     33.00  65.00   0.50    1.00    --   46.37  38.00  90.00   64
 39  \w     28.00  54.00   0.50    1.00    --   52.00  78.00  82.90   52
 40  \w    100.00 125.00   0.50    1.00    --   52.00  78.00  82.90   50
 41  \w     27.00  54.00   0.50    1.00    --   52.00  80.00 149.62   54
 42  \w     28.00  54.00   0.50    1.00    --   52.00  78.00-146.81   52
 43  \w     32.00  58.00   0.50    1.00    --   56.00  78.00-116.55   52
 44  \w     32.00  58.00   0.50    1.00    --   56.00  78.00-100.07   52
 45  \w     31.00  56.00   0.50    1.00    --   56.00  79.00 -69.75   50
 46  \w    -61.00 -35.00   0.50    1.00    --  -60.00 -79.00 -37.29   52
 47  \w   -131.00-105.00   0.50    1.00    --  -60.00 -79.00 127.02   52
 48  \w    -61.00 -35.00   0.50    1.00    --  -60.00 -79.00 127.02   52
 49  \w     35.00  61.00   0.50    1.00    --   60.00  80.00  15.90   52
 50  \w    -70.00 -44.00   0.50    1.00    --  -64.00 -82.00 162.07   52
 51  \w   -136.00-110.00   0.50    1.00    --  -64.00 -80.00  33.80   52
 52  \w    -66.00 -40.00   0.50    1.00    --  -64.00 -77.00  71.88   52
 53  \w    -65.00 -39.00   0.50    1.00    --  -64.00 -80.00  33.80   52
 54  \w     42.00  83.00   0.50    1.00    --   68.00  83.00-168.50   82
 55  \w     44.00  70.00   0.50    1.00    --   68.00  77.00-112.14   52
 56  \w    -71.00 -45.00   0.50    1.00    --  -72.00 -83.00 -41.64   52
 57  \w    -77.00 -51.00   0.50    1.00    --  -72.00 -71.00 100.50   52
 58  \w    -75.00 -50.00   0.50    1.00    --  -72.00 -72.00 -94.57   50
 59  \w    -81.00 -55.00   0.50    2.00    --  -76.00 -70.00 -11.11   52
 60  \w    -81.00 -55.00   0.50    2.00    --  -76.00 -74.00-158.43   52
 61  \w    -83.00 -58.00   0.50    2.00    --  -80.00 -73.00-165.91   50
 62  \w    -84.00 -58.00   0.50    2.00    --  -80.00 -75.00  79.44   52
 63  \w   -104.00 -55.00   0.50    2.00    --  -80.00 -83.00 173.70   98
 64  \w    -80.00 -54.00   0.50    2.00    --  -80.00 -81.00  43.39   52
 65  \w    -83.00 -57.00   0.50    2.00    --  -80.00 -78.00  72.72   52
 66  \w    -80.00 -54.00   0.50    2.00    --  -80.00 -83.00   0.05   52
 67  \w    -87.00 -61.00   0.50    2.00    --  -84.00 -80.00 152.60   52
 68  \w    -91.00 -66.00   0.50    2.00    --  -84.00 -61.00  84.23   50
 69  \w    -83.00 -58.00   0.50    2.00    --  -84.00 -82.00  43.39   50
 70  \w    -91.00 -65.00   0.50    2.00    --  -84.00 -67.00-140.03   52
 71  \w    -90.00 -64.00   0.50    2.00    --  -84.00 -67.00-118.51   52
 72  \w    -92.00 -67.00   0.50    2.00    --  -88.00 -69.00-179.40   50
 73  \w    -92.00 -66.00   0.50    2.00    --  -88.00 -72.00 -21.57   52
 74  \w    -91.00 -65.00   0.50    2.00    --  -88.00 -75.00 101.96   52
 75  \w    -95.00 -69.00   0.50    2.00    --  -88.00 -74.00 -53.97   52
 76  \w    -90.00 -64.00   0.50    2.00    --  -88.00 -77.00 -34.36   52
 77  \w    -92.00 -66.00   0.50    2.00    --  -88.00 -72.00  60.60   52
 78  \w    -92.00 -66.00   0.50    2.00    --  -88.00 -73.00 -88.20   52
 79  \w   -172.00-115.00   0.50    2.00    -- -100.00 -74.00 104.15  114
 80  \w   -147.00 -79.00   0.50    2.00    -- -100.00 -77.00  60.00  136
 81  \w   -118.00 -77.00   0.50    2.00    -- -100.00 -77.00   0.00   82
 82  \w   -108.00 -82.00   0.50    2.00    -- -100.00 -72.00 156.32   52
 83  \w   -125.00 -83.00   0.50    2.00    -- -100.00 -65.00  66.21   84
 84  \w   -168.00-124.00   0.50    2.00    -- -100.00 -77.00   0.00   88
 85  \w   -115.00 -78.00   0.50    2.00    -- -100.00 -77.00 150.00   74
 86  \w   -153.00-121.00   0.50    2.00    -- -100.00 -77.00 150.00   64
 87  \w   -105.00 -78.00   0.50    2.00    -- -100.00 -77.00  48.85   54
 88  \w   -166.00-141.00   0.50    2.00    -- -100.00 -77.00  48.85   50
 89  \w   -113.00 -81.00   0.50    2.00    -- -100.00 -72.00  91.34   64
 90  \w   -137.00-112.00   0.50    2.00    -- -100.00 -72.00 156.32   50
 91  \w   -159.00-133.00   0.50    2.00    -- -100.00 -78.00 -39.69   52
 92  \w   -102.00 -77.00   0.50    2.00    -- -100.00 -75.00 -26.22   50
 93  \w   -107.00 -81.00   0.50    2.00    -- -100.00 -64.00 -83.07   52
 94  \w   -145.00-119.00   0.50    2.00    -- -100.00 -75.00 -26.22   52
 95  \w   -173.00-136.00   0.50    2.00    -- -100.00 -72.00  91.34   74
 96  \w   -105.00 -79.00   0.50    2.00    -- -100.00 -74.00 136.42   52
 97  \w   -101.00 -76.00   0.50    2.00    -- -100.00 -76.00-146.22   50
 98  \w   -155.00-129.00   0.50    2.00    -- -100.00 -76.00-146.22   52
 99  \w   -102.00 -77.00   0.50    2.00    -- -100.00 -74.00  23.95   50
100  \w   -137.00-112.00   0.50    2.00    -- -100.00 -74.00  23.95   50
101  \w   -169.00-126.00   0.50    2.00    -- -100.00 -74.00 136.42   86
102  \w   -115.00 -77.00   0.50    2.00    -- -100.00 -78.00 -39.69   76
103  \w   -108.00 -82.00   0.50    2.00    -- -100.00 -61.00-150.00   52
104  \w    -66.00 -41.00   0.50    2.00    -- -100.00 125.00-150.00   50
105  \w   -115.00 -89.00   0.50    2.00    -- -100.00 125.00-150.00   52
106  \w   -127.00 -85.00   0.50    2.00    -- -100.00 -30.00  60.00   84
107  \w    -99.00 -74.00   0.50    2.00    -- -100.00 -81.00-172.62   50
108  \w   -172.00-125.00   0.50    2.00    -- -100.00 -81.00-172.62   94
109  \w   -108.00 -75.00   0.50    2.00    -- -100.00 -80.00  17.94   66
110  \w   -124.00 -76.00   0.50    2.00    -- -100.00 -77.00  30.00   96
111  \w   -110.00 -81.00   0.50    2.00    -- -100.00 -67.00 -84.73   58
112  \w   -102.00 -77.00   0.50    2.00    -- -100.00 -89.00 -91.13   50
113  \w   -161.00-135.00   0.50    2.00    -- -100.00 -77.00  30.00   52
114  \w   -107.00 -77.00   0.50    2.00    -- -100.00 -74.00 104.15   60
115  \w     80.00 106.00   0.50    2.00    --  107.00 125.00 150.00   52
116  \w     83.00 109.00   0.50    2.00    --  107.00  77.00-150.00   52
117  \w     98.00 123.00   0.50    2.00    --  107.00 -61.00-180.00   50
118  \w     85.00 123.00   0.50    2.00    --  107.00 -61.00   0.00   76
119  \w     53.00  78.00   0.50    2.00    --  107.00 -61.00-180.00   50
120  \w     36.00  62.00   0.50    2.00    --  107.00 -61.00   0.00   52
121  \w     57.00  98.00   0.50    2.00    --  107.00 -94.00 -60.00   82
122  \w     93.00 164.00   0.50    2.00    --  107.00  77.00   0.00  142
123  \w     90.00 116.00   0.50    2.00    --  107.00-125.00 150.00   52
124  \w     92.00 128.00   0.50    2.00    --  107.00  61.00-180.00   72
125  \w     54.00  80.00   0.50    2.00    --  107.00 -94.00-150.00   52
126  \w    146.00 177.00   0.50    2.00    --  107.00  61.00 -90.00   62
127  \w     84.00 109.00   0.50    2.00    --  107.00 -94.00 120.00   50
128  \w    140.00 176.00   0.50    2.00    --  107.00 125.00 150.00   72
129  \w    141.00 167.00   0.50    2.00    --  107.00  77.00-150.00   52
130  \w    -17.00  30.00   0.50    1.00    --   16.00  97.00-150.18   94
131  \w      4.00  36.00   0.50    1.00    --   36.00  94.00  41.12   64
132  \w     10.00  44.00   0.50    1.00    --   40.00  91.00 140.48   68
133  \w   -118.00 -30.00   0.50    1.00    --  -46.37 -57.00-180.00  176
134  \w   -140.00 -44.00   0.50    1.00    --  -68.00 -77.00 -70.82  192
135  \w   -140.00 -51.00   0.50    1.00    --  -68.00 -59.00  55.32  178
136  \w     42.00 134.00   0.50    1.00    --   68.00  83.00-168.50  184
137  \w   -145.00 -55.00   0.50    1.00    --  -72.00 -54.00 174.12  180
138  \w   -145.00 -56.00   0.50    1.00    --  -72.00 -55.00 -38.68  178
139  \w   -145.00 -53.00   0.50    1.00    --  -72.00 -66.00  80.29  184
140  \w   -145.00 -53.00   0.50    1.00    --  -72.00 -64.00 115.96  184
141  \w     51.00 149.00   0.50    1.00    --   76.00  80.00  82.45  196
142  \w    107.00 132.00   0.50    2.00    --  107.00  72.00 -51.00   50
143  \w    107.00 132.00   0.50    2.00    --  107.00  72.00 -51.00   50
;
_diffrn_measurement_device 'four-circle diffractometer'
_diffrn_measurement_device_type 'XtaLAB Synergy R, DW system, HyPix'
_diffrn_measurement_method '\w scans'
_diffrn_orient_matrix_type 'CrysAlisPro convention (1999,Acta A55,543-557)'
_diffrn_orient_matrix_UB_11 0.0422133000
_diffrn_orient_matrix_UB_12 0.1508122000
_diffrn_orient_matrix_UB_13 0.0522451000
_diffrn_orient_matrix_UB_21 -0.1062876000
_diffrn_orient_matrix_UB_22 -0.0408653000
_diffrn_orient_matrix_UB_23 0.1039987000
_diffrn_orient_matrix_UB_31 0.1446315000
_diffrn_orient_matrix_UB_32 0.0006425000
_diffrn_orient_matrix_UB_33 0.0850108000
_diffrn_radiation_monochromator mirror
_diffrn_radiation_probe x-ray
_diffrn_radiation_type CuK\a
_diffrn_radiation_wavelength 1.54184
_diffrn_reflns_av_R_equivalents 0.1048
_diffrn_reflns_av_unetI/netI 0.0435
_diffrn_reflns_Laue_measured_fraction_full 1.000
_diffrn_reflns_Laue_measured_fraction_max 0.965
_diffrn_reflns_limit_h_max 11
_diffrn_reflns_limit_h_min -11
_diffrn_reflns_limit_k_max 13
_diffrn_reflns_limit_k_min -13
_diffrn_reflns_limit_l_max 13
_diffrn_reflns_limit_l_min -13
_diffrn_reflns_number 35376
_diffrn_reflns_point_group_measured_fraction_full 1.000
_diffrn_reflns_point_group_measured_fraction_max 0.965
_diffrn_reflns_theta_full 67.684
_diffrn_reflns_theta_max 76.934
_diffrn_reflns_theta_min 4.136
_diffrn_source 'Rotating-anode X-ray tube'
_diffrn_source_type 'Rigaku (Cu) X-ray Source'
_exptl_absorpt_coefficient_mu 0.595
_exptl_absorpt_correction_T_max 1.00000
_exptl_absorpt_correction_T_min 0.59321
_exptl_absorpt_correction_type multi-scan
_exptl_absorpt_process_details
;
CrysAlisPro 1.171.40.54a (Rigaku Oxford Diffraction, 2019)
Empirical absorption correction using spherical harmonics,
 implemented in SCALE3 ABSPACK scaling algorithm.
;
_exptl_crystal_colour yellow
_exptl_crystal_colour_primary yellow
_exptl_crystal_density_diffrn 1.298
_exptl_crystal_description plate
_exptl_crystal_F_000 400
_exptl_crystal_size_max 0.2
_exptl_crystal_size_mid 0.1
_exptl_crystal_size_min 0.1
_refine_diff_density_max 0.255
_refine_diff_density_min -0.249
_refine_diff_density_rms 0.052
_refine_ls_extinction_coef 0.0021(6)
_refine_ls_extinction_expression Fc^*^=kFc[1+0.001xFc^2^\l^3^/sin(2\q)]^-1/4^
_refine_ls_extinction_method 'SHELXL-2018/3 (Sheldrick 2018)'
_refine_ls_goodness_of_fit_ref 1.058
_refine_ls_hydrogen_treatment constr
_refine_ls_matrix_type full
_refine_ls_number_parameters 265
_refine_ls_number_reflns 3944
_refine_ls_number_restraints 0
_refine_ls_restrained_S_all 1.058
_refine_ls_R_factor_all 0.0521
_refine_ls_R_factor_gt 0.0441
_refine_ls_shift/su_max 0.001
_refine_ls_shift/su_mean 0.000
_refine_ls_structure_factor_coef Fsqd
_refine_ls_weighting_details 'w=1/[\s^2^(Fo^2^)+(0.0512P)^2^+0.3299P] where P=(Fo^2^+2Fc^2^)/3'
_refine_ls_weighting_scheme calc
_refine_ls_wR_factor_gt 0.1109
_refine_ls_wR_factor_ref 0.1160
_reflns_Friedel_coverage 0.000
_reflns_number_gt 3371
_reflns_number_total 3944
_reflns_threshold_expression 'I > 2\s(I)'
_cod_data_source_file d0cc04041j2.cif
_cod_data_source_block fanwx_191028
_cod_depositor_comments 'Adding full bibliography for 7127060--7127061.cif.'
_cod_database_code 7127060
_shelx_shelxl_version_number 2018/3
_shelx_space_group_comment
;
The symmetry employed for this shelxl refinement is uniquely defined
by the following loop, which should always be used as a source of
symmetry information in preference to the above space-group names.
They are only intended as comments.
;
_shelx_estimated_absorpt_t_max 0.943
_shelx_estimated_absorpt_t_min 0.890
_diffrn_oxdiff_digest_frames
;
01e636b95384520beb903a31cee7f26f5603028d0f8
;
_reflns_odcompleteness_completeness 100.00
_reflns_odcompleteness_iscentric 1
_reflns_odcompleteness_theta 66.97
_olex2_refinement_description
;
1. Fixed Uiso
 At 1.2 times of:
  All C(H) groups, All C(H,H) groups
 At 1.5 times of:
  All C(H,H,H) groups
2.a Secondary CH2 refined with riding coordinates:
 C14(H14A,H14B), C15(H15A,H15B)
2.b Aromatic/amide H refined with riding coordinates:
 C22(H22), C26(H26), C21(H21), C9(H9), C25(H25), C11(H11), C23(H23), C24(H24),
 C20(H20), C19(H19), C17(H17), C10(H10), C18(H18)
2.c Idealised Me refined as rotating group:
 C29(H29A,H29B,H29C), C28(H28A,H28B,H28C)
;
_olex2_submission_special_instructions 'No special instructions were received'
_oxdiff_exptl_absorpt_empirical_details
;
Empirical correction (ABSPACK) includes:
- Absorption correction using spherical harmonics
- Frame scaling
;
_oxdiff_exptl_absorpt_empirical_full_max 4.712
_oxdiff_exptl_absorpt_empirical_full_min 0.188

loop_
_space_group_symop_operation_xyz
'x, y, z'
'-x, -y, -z'

loop_
_atom_site_label
_atom_site_type_symbol
_atom_site_fract_x
_atom_site_fract_y
_atom_site_fract_z
_atom_site_U_iso_or_equiv
_atom_site_adp_type
_atom_site_occupancy
_atom_site_site_symmetry_order
_atom_site_calc_flag
_atom_site_refinement_flags_posn
_atom_site_refinement_flags_adp
_atom_site_refinement_flags_occupancy
_atom_site_disorder_assembly
_atom_site_disorder_group
N6 N 0.30841(14) 0.74085(10) 0.25447(10) 0.0215(2) Uani 1 1 d . . . . .
N3 N 0.29516(14) 0.87220(11) 0.10798(10) 0.0231(3) Uani 1 1 d . . . . .
N1 N 0.47834(15) 0.75940(12) 0.09879(11) 0.0278(3) Uani 1 1 d . . . . .
C2 C 0.36344(16) 0.79341(12) 0.14892(12) 0.0216(3) Uani 1 1 d . . . . .
C13 C 0.53805(16) 0.67365(13) 0.15222(12) 0.0225(3) Uani 1 1 d . . . . .
C12 C 0.65817(16) 0.65494(13) 0.08826(12) 0.0245(3) Uani 1 1 d . . . . .
C16 C 0.20115(16) 0.49951(13) 0.27836(12) 0.0224(3) Uani 1 1 d . . . . .
C5 C 0.18818(16) 0.78913(12) 0.28081(12) 0.0224(3) Uani 1 1 d . . . . .
C8 C 0.48733(16) 0.61665(13) 0.25650(12) 0.0223(3) Uani 1 1 d . . . . .
C4 C 0.18279(16) 0.87035(12) 0.18980(12) 0.0227(3) Uani 1 1 d . . . . .
C22 C 0.08524(17) 0.76707(13) 0.37144(13) 0.0256(3) Uani 1 1 d . . . . .
H22 H 0.088906 0.712190 0.430540 0.031 Uiso 1 1 calc R . . . .
C26 C 0.37924(17) 0.68105(13) 0.45532(12) 0.0231(3) Uani 1 1 d . . . . .
H26 H 0.309809 0.625703 0.502609 0.028 Uiso 1 1 calc R . . . .
C21 C 0.09460(17) 0.47427(13) 0.16953(12) 0.0251(3) Uani 1 1 d . . . . .
H21 H 0.106903 0.542331 0.121311 0.030 Uiso 1 1 calc R . . . .
C7 C 0.34531(16) 0.63573(12) 0.31358(12) 0.0215(3) Uani 1 1 d . . . . .
C9 C 0.56730(17) 0.53754(13) 0.29947(13) 0.0251(3) Uani 1 1 d . . . . .
H9 H 0.538660 0.497173 0.369545 0.030 Uiso 1 1 calc R . . . .
C25 C 0.07399(17) 0.93429(13) 0.19024(13) 0.0263(3) Uani 1 1 d . . . . .
H25 H 0.070194 0.989619 0.131602 0.032 Uiso 1 1 calc R . . . .
C27 C 0.49685(17) 0.79070(13) 0.51871(13) 0.0248(3) Uani 1 1 d . . . . .
C11 C 0.73472(17) 0.57603(14) 0.13217(14) 0.0280(3) Uani 1 1 d . . . . .
H11 H 0.815392 0.561315 0.091573 0.034 Uiso 1 1 calc R . . . .
C23 C -0.02351(17) 0.83123(14) 0.36924(13) 0.0274(3) Uani 1 1 d . . . . .
H23 H -0.094467 0.819007 0.428490 0.033 Uiso 1 1 calc R . . . .
C24 C -0.02918(18) 0.91323(14) 0.28091(14) 0.0286(3) Uani 1 1 d . . . . .
H24 H -0.103430 0.954773 0.282515 0.034 Uiso 1 1 calc R . . . .
C20 C -0.02872(18) 0.34944(14) 0.13277(13) 0.0289(3) Uani 1 1 d . . . . .
H20 H -0.098864 0.334562 0.060506 0.035 Uiso 1 1 calc R . . . .
C19 C -0.04842(18) 0.24657(14) 0.20280(14) 0.0305(3) Uani 1 1 d . . . . .
H19 H -0.131288 0.162653 0.177914 0.037 Uiso 1 1 calc R . . . .
C17 C 0.18037(18) 0.39544(14) 0.34782(13) 0.0288(3) Uani 1 1 d . . . . .
H17 H 0.249995 0.409777 0.420260 0.035 Uiso 1 1 calc R . . . .
C10 C 0.68952(18) 0.51849(14) 0.23842(14) 0.0286(3) Uani 1 1 d . . . . .
H10 H 0.742077 0.466316 0.269135 0.034 Uiso 1 1 calc R . . . .
C14 C 0.55385(18) 0.80151(15) -0.01159(13) 0.0288(3) Uani 1 1 d . . . . .
H14A H 0.604828 0.899485 -0.001393 0.035 Uiso 1 1 calc R . . . .
H14B H 0.475922 0.769403 -0.086176 0.035 Uiso 1 1 calc R . . . .
C15 C 0.67915(18) 0.73465(15) -0.01933(13) 0.0282(3) Uani 1 1 d . . . . .
H15A H 0.659445 0.675013 -0.098695 0.034 Uiso 1 1 calc R . . . .
H15B H 0.786532 0.802903 -0.010151 0.034 Uiso 1 1 calc R . . . .
C29 C 0.62404(17) 0.89184(14) 0.46242(14) 0.0286(3) Uani 1 1 d . . . . .
H29A H 0.621986 0.856235 0.376452 0.043 Uiso 1 1 calc GR . . . .
H29B H 0.726878 0.909525 0.507572 0.043 Uiso 1 1 calc GR . . . .
H29C H 0.604834 0.974620 0.467129 0.043 Uiso 1 1 calc GR . . . .
C28 C 0.5079(2) 0.82329(15) 0.65891(13) 0.0319(3) Uani 1 1 d . . . . .
H28A H 0.413979 0.762703 0.686607 0.048 Uiso 1 1 calc GR . . . .
H28B H 0.515875 0.915100 0.682145 0.048 Uiso 1 1 calc GR . . . .
H28C H 0.601004 0.812813 0.697286 0.048 Uiso 1 1 calc GR . . . .
C18 C 0.0563(2) 0.26986(14) 0.31006(14) 0.0331(3) Uani 1 1 d . . . . .
H18 H 0.043899 0.201088 0.357450 0.040 Uiso 1 1 calc R . . . .

loop_
_atom_site_aniso_label
_atom_site_aniso_U_11
_atom_site_aniso_U_22
_atom_site_aniso_U_33
_atom_site_aniso_U_23
_atom_site_aniso_U_13
_atom_site_aniso_U_12
N6 0.0271(6) 0.0232(5) 0.0164(5) 0.0040(4) 0.0025(4) 0.0118(4)
N3 0.0275(6) 0.0230(5) 0.0191(5) 0.0029(4) 0.0011(4) 0.0104(4)
N1 0.0356(7) 0.0369(6) 0.0194(6) 0.0111(5) 0.0080(5) 0.0206(5)
C2 0.0271(7) 0.0219(6) 0.0148(6) 0.0015(5) -0.0001(5) 0.0090(5)
C13 0.0257(7) 0.0232(6) 0.0178(6) 0.0008(5) -0.0013(5) 0.0099(5)
C12 0.0253(7) 0.0259(6) 0.0192(6) -0.0009(5) 0.0013(5) 0.0078(5)
C16 0.0259(7) 0.0236(6) 0.0187(6) 0.0008(5) 0.0032(5) 0.0114(5)
C5 0.0255(7) 0.0210(6) 0.0194(6) 0.0000(5) -0.0006(5) 0.0090(5)
C8 0.0258(7) 0.0223(6) 0.0173(6) -0.0002(5) -0.0004(5) 0.0091(5)
C4 0.0265(7) 0.0194(6) 0.0194(6) 0.0000(5) -0.0003(5) 0.0072(5)
C22 0.0301(7) 0.0260(6) 0.0218(7) 0.0045(5) 0.0032(5) 0.0115(5)
C26 0.0296(7) 0.0246(6) 0.0165(6) 0.0034(5) 0.0008(5) 0.0123(5)
C21 0.0312(7) 0.0265(6) 0.0201(7) 0.0039(5) 0.0024(5) 0.0137(6)
C7 0.0266(7) 0.0225(6) 0.0160(6) 0.0029(5) 0.0005(5) 0.0106(5)
C9 0.0288(7) 0.0250(6) 0.0214(7) 0.0036(5) -0.0007(5) 0.0107(5)
C25 0.0293(7) 0.0209(6) 0.0279(7) 0.0041(5) -0.0010(6) 0.0093(5)
C27 0.0301(7) 0.0257(6) 0.0207(7) 0.0021(5) -0.0002(5) 0.0143(5)
C11 0.0258(7) 0.0306(7) 0.0285(7) 0.0007(6) 0.0033(6) 0.0130(6)
C23 0.0283(7) 0.0293(7) 0.0252(7) 0.0011(5) 0.0056(6) 0.0123(6)
C24 0.0299(7) 0.0256(7) 0.0323(8) 0.0011(6) 0.0028(6) 0.0141(6)
C20 0.0303(7) 0.0317(7) 0.0232(7) -0.0019(5) -0.0043(6) 0.0134(6)
C19 0.0319(7) 0.0247(7) 0.0310(8) -0.0001(5) 0.0020(6) 0.0077(6)
C17 0.0356(8) 0.0271(7) 0.0210(7) 0.0032(5) -0.0024(6) 0.0101(6)
C10 0.0296(7) 0.0278(7) 0.0308(8) 0.0051(6) 0.0002(6) 0.0141(6)
C14 0.0352(8) 0.0329(7) 0.0214(7) 0.0086(5) 0.0094(6) 0.0139(6)
C15 0.0314(7) 0.0348(7) 0.0202(7) 0.0033(5) 0.0050(6) 0.0145(6)
C29 0.0282(7) 0.0275(7) 0.0283(7) -0.0014(5) 0.0039(6) 0.0101(6)
C28 0.0414(8) 0.0318(7) 0.0190(7) -0.0005(5) -0.0022(6) 0.0123(6)
C18 0.0437(9) 0.0253(7) 0.0270(7) 0.0059(6) 0.0030(6) 0.0089(6)

loop_
_atom_type_symbol
_atom_type_description
_atom_type_scat_dispersion_real
_atom_type_scat_dispersion_imag
_atom_type_scat_source
C C 0.0181 0.0091 'International Tables Vol C Tables 4.2.6.8 and 6.1.1.4'
H H 0.0000 0.0000 'International Tables Vol C Tables 4.2.6.8 and 6.1.1.4'
N N 0.0311 0.0180 'International Tables Vol C Tables 4.2.6.8 and 6.1.1.4'

loop_
_geom_angle_atom_site_label_1
_geom_angle_atom_site_label_2
_geom_angle_atom_site_label_3
_geom_angle
_geom_angle_site_symmetry_1
_geom_angle_site_symmetry_3
_geom_angle_publ_flag
C2 N6 C5 104.93(11) . . ?
C2 N6 C7 128.08(11) . . ?
C5 N6 C7 126.09(11) . . ?
C2 N3 C4 103.66(11) . . ?
C2 N1 C13 120.10(12) . . ?
C2 N1 C14 128.01(12) . . ?
C13 N1 C14 111.89(11) . . ?
N3 C2 N6 114.99(12) . . ?
N3 C2 N1 126.75(12) . . ?
N1 C2 N6 118.26(12) . . ?
N1 C13 C12 110.73(12) . . ?
C8 C13 N1 124.57(12) . . ?
C8 C13 C12 124.69(13) . . ?
C13 C12 C15 108.65(12) . . ?
C11 C12 C13 118.25(13) . . ?
C11 C12 C15 133.08(13) . . ?
C21 C16 C7 120.41(12) . . ?
C17 C16 C21 118.17(12) . . ?
C17 C16 C7 121.24(12) . . ?
N6 C5 C4 105.53(11) . . ?
C22 C5 N6 132.01(13) . . ?
C22 C5 C4 122.45(13) . . ?
C13 C8 C7 120.12(12) . . ?
C13 C8 C9 115.93(13) . . ?
C9 C8 C7 123.87(12) . . ?
N3 C4 C5 110.86(12) . . ?
C25 C4 N3 129.21(12) . . ?
C25 C4 C5 119.93(13) . . ?
C5 C22 H22 121.7 . . ?
C5 C22 C23 116.52(13) . . ?
C23 C22 H22 121.7 . . ?
C7 C26 H26 116.3 . . ?
C27 C26 H26 116.3 . . ?
C27 C26 C7 127.37(12) . . ?
C16 C21 H21 119.6 . . ?
C20 C21 C16 120.89(13) . . ?
C20 C21 H21 119.6 . . ?
N6 C7 C16 108.93(10) . . ?
N6 C7 C8 107.62(10) . . ?
N6 C7 C26 108.86(10) . . ?
C8 C7 C16 107.23(10) . . ?
C26 C7 C16 110.95(10) . . ?
C26 C7 C8 113.12(11) . . ?
C8 C9 H9 119.7 . . ?
C10 C9 C8 120.68(13) . . ?
C10 C9 H9 119.7 . . ?
C4 C25 H25 121.0 . . ?
C4 C25 C24 118.04(13) . . ?
C24 C25 H25 121.0 . . ?
C26 C27 C29 125.46(13) . . ?
C26 C27 C28 120.22(13) . . ?
C29 C27 C28 114.30(12) . . ?
C12 C11 H11 120.5 . . ?
C12 C11 C10 119.05(13) . . ?
C10 C11 H11 120.5 . . ?
C22 C23 H23 119.1 . . ?
C22 C23 C24 121.80(13) . . ?
C24 C23 H23 119.1 . . ?
C25 C24 C23 121.25(13) . . ?
C25 C24 H24 119.4 . . ?
C23 C24 H24 119.4 . . ?
C21 C20 H20 119.8 . . ?
C21 C20 C19 120.44(13) . . ?
C19 C20 H20 119.8 . . ?
C20 C19 H19 120.4 . . ?
C18 C19 C20 119.29(13) . . ?
C18 C19 H19 120.4 . . ?
C16 C17 H17 119.7 . . ?
C16 C17 C18 120.66(13) . . ?
C18 C17 H17 119.7 . . ?
C9 C10 C11 121.38(13) . . ?
C9 C10 H10 119.3 . . ?
C11 C10 H10 119.3 . . ?
N1 C14 H14A 111.0 . . ?
N1 C14 H14B 111.0 . . ?
N1 C14 C15 103.94(11) . . ?
H14A C14 H14B 109.0 . . ?
C15 C14 H14A 111.0 . . ?
C15 C14 H14B 111.0 . . ?
C12 C15 C14 104.73(11) . . ?
C12 C15 H15A 110.8 . . ?
C12 C15 H15B 110.8 . . ?
C14 C15 H15A 110.8 . . ?
C14 C15 H15B 110.8 . . ?
H15A C15 H15B 108.9 . . ?
C27 C29 H29A 109.5 . . ?
C27 C29 H29B 109.5 . . ?
C27 C29 H29C 109.5 . . ?
H29A C29 H29B 109.5 . . ?
H29A C29 H29C 109.5 . . ?
H29B C29 H29C 109.5 . . ?
C27 C28 H28A 109.5 . . ?
C27 C28 H28B 109.5 . . ?
C27 C28 H28C 109.5 . . ?
H28A C28 H28B 109.5 . . ?
H28A C28 H28C 109.5 . . ?
H28B C28 H28C 109.5 . . ?
C19 C18 C17 120.55(14) . . ?
C19 C18 H18 119.7 . . ?
C17 C18 H18 119.7 . . ?

loop_
_geom_bond_atom_site_label_1
_geom_bond_atom_site_label_2
_geom_bond_distance
_geom_bond_site_symmetry_2
_geom_bond_publ_flag
N6 C2 1.3871(17) . ?
N6 C5 1.3953(17) . ?
N6 C7 1.4880(16) . ?
N3 C2 1.3123(17) . ?
N3 C4 1.3954(18) . ?
N1 C2 1.3479(18) . ?
N1 C13 1.3851(18) . ?
N1 C14 1.4638(17) . ?
C13 C12 1.3918(19) . ?
C13 C8 1.3840(19) . ?
C12 C11 1.377(2) . ?
C12 C15 1.5160(19) . ?
C16 C21 1.4000(19) . ?
C16 C7 1.5447(18) . ?
C16 C17 1.3891(19) . ?
C5 C4 1.4061(18) . ?
C5 C22 1.3882(19) . ?
C8 C7 1.5334(19) . ?
C8 C9 1.3970(19) . ?
C4 C25 1.387(2) . ?
C22 H22 0.9300 . ?
C22 C23 1.389(2) . ?
C26 H26 0.9300 . ?
C26 C7 1.5285(17) . ?
C26 C27 1.3305(19) . ?
C21 H21 0.9300 . ?
C21 C20 1.3832(19) . ?
C9 H9 0.9300 . ?
C9 C10 1.393(2) . ?
C25 H25 0.9300 . ?
C25 C24 1.390(2) . ?
C27 C29 1.4969(19) . ?
C27 C28 1.5071(19) . ?
C11 H11 0.9300 . ?
C11 C10 1.395(2) . ?
C23 H23 0.9300 . ?
C23 C24 1.390(2) . ?
C24 H24 0.9300 . ?
C20 H20 0.9300 . ?
C20 C19 1.384(2) . ?
C19 H19 0.9300 . ?
C19 C18 1.381(2) . ?
C17 H17 0.9300 . ?
C17 C18 1.392(2) . ?
C10 H10 0.9300 . ?
C14 H14A 0.9700 . ?
C14 H14B 0.9700 . ?
C14 C15 1.546(2) . ?
C15 H15A 0.9700 . ?
C15 H15B 0.9700 . ?
C29 H29A 0.9600 . ?
C29 H29B 0.9600 . ?
C29 H29C 0.9600 . ?
C28 H28A 0.9600 . ?
C28 H28B 0.9600 . ?
C28 H28C 0.9600 . ?
C18 H18 0.9300 . ?

loop_
_geom_torsion_atom_site_label_1
_geom_torsion_atom_site_label_2
_geom_torsion_atom_site_label_3
_geom_torsion_atom_site_label_4
_geom_torsion
_geom_torsion_site_symmetry_1
_geom_torsion_site_symmetry_2
_geom_torsion_site_symmetry_3
_geom_torsion_site_symmetry_4
_geom_torsion_publ_flag
N6 C5 C4 N3 0.51(14) . . . . ?
N6 C5 C4 C25 -179.95(11) . . . . ?
N6 C5 C22 C23 -179.05(13) . . . . ?
N3 C4 C25 C24 178.30(13) . . . . ?
N1 C13 C12 C11 177.68(11) . . . . ?
N1 C13 C12 C15 -0.77(15) . . . . ?
N1 C13 C8 C7 5.9(2) . . . . ?
N1 C13 C8 C9 -177.27(12) . . . . ?
N1 C14 C15 C12 1.83(14) . . . . ?
C2 N6 C5 C4 -1.33(13) . . . . ?
C2 N6 C5 C22 177.09(14) . . . . ?
C2 N6 C7 C16 -102.86(14) . . . . ?
C2 N6 C7 C8 13.09(17) . . . . ?
C2 N6 C7 C26 136.04(13) . . . . ?
C2 N3 C4 C5 0.58(14) . . . . ?
C2 N3 C4 C25 -178.91(13) . . . . ?
C2 N1 C13 C12 -178.33(11) . . . . ?
C2 N1 C13 C8 0.5(2) . . . . ?
C2 N1 C14 C15 178.04(13) . . . . ?
C13 N1 C2 N6 0.25(19) . . . . ?
C13 N1 C2 N3 -179.41(12) . . . . ?
C13 N1 C14 C15 -2.43(15) . . . . ?
C13 C12 C11 C10 -0.12(19) . . . . ?
C13 C12 C15 C14 -0.73(15) . . . . ?
C13 C8 C7 N6 -11.18(16) . . . . ?
C13 C8 C7 C16 105.88(13) . . . . ?
C13 C8 C7 C26 -131.48(12) . . . . ?
C13 C8 C9 C10 -0.39(19) . . . . ?
C12 C13 C8 C7 -175.45(12) . . . . ?
C12 C13 C8 C9 1.35(19) . . . . ?
C12 C11 C10 C9 1.0(2) . . . . ?
C16 C21 C20 C19 -0.4(2) . . . . ?
C16 C17 C18 C19 0.0(2) . . . . ?
C5 N6 C2 N3 1.88(14) . . . . ?
C5 N6 C2 N1 -177.82(11) . . . . ?
C5 N6 C7 C16 64.61(15) . . . . ?
C5 N6 C7 C8 -179.44(11) . . . . ?
C5 N6 C7 C26 -56.49(16) . . . . ?
C5 C4 C25 C24 -1.14(19) . . . . ?
C5 C22 C23 C24 0.0(2) . . . . ?
C8 C13 C12 C11 -1.1(2) . . . . ?
C8 C13 C12 C15 -179.55(12) . . . . ?
C8 C9 C10 C11 -0.7(2) . . . . ?
C4 N3 C2 N6 -1.53(14) . . . . ?
C4 N3 C2 N1 178.14(13) . . . . ?
C4 C5 C22 C23 -0.86(19) . . . . ?
C4 C25 C24 C23 0.4(2) . . . . ?
C22 C5 C4 N3 -178.09(12) . . . . ?
C22 C5 C4 C25 1.44(19) . . . . ?
C22 C23 C24 C25 0.2(2) . . . . ?
C21 C16 C7 N6 24.47(16) . . . . ?
C21 C16 C7 C8 -91.73(14) . . . . ?
C21 C16 C7 C26 144.29(12) . . . . ?
C21 C16 C17 C18 -0.3(2) . . . . ?
C21 C20 C19 C18 0.1(2) . . . . ?
C7 N6 C2 N3 171.43(11) . . . . ?
C7 N6 C2 N1 -8.27(19) . . . . ?
C7 N6 C5 C4 -171.15(11) . . . . ?
C7 N6 C5 C22 7.3(2) . . . . ?
C7 C16 C21 C20 175.72(12) . . . . ?
C7 C16 C17 C18 -175.45(13) . . . . ?
C7 C8 C9 C10 176.27(12) . . . . ?
C7 C26 C27 C29 -1.5(2) . . . . ?
C7 C26 C27 C28 177.18(13) . . . . ?
C9 C8 C7 N6 172.29(11) . . . . ?
C9 C8 C7 C16 -70.65(15) . . . . ?
C9 C8 C7 C26 51.99(16) . . . . ?
C27 C26 C7 N6 -62.39(18) . . . . ?
C27 C26 C7 C16 177.75(13) . . . . ?
C27 C26 C7 C8 57.20(18) . . . . ?
C11 C12 C15 C14 -178.86(14) . . . . ?
C20 C19 C18 C17 0.1(2) . . . . ?
C17 C16 C21 C20 0.5(2) . . . . ?
C17 C16 C7 N6 -160.47(12) . . . . ?
C17 C16 C7 C8 83.33(15) . . . . ?
C17 C16 C7 C26 -40.65(17) . . . . ?
C14 N1 C2 N6 179.75(12) . . . . ?
C14 N1 C2 N3 0.1(2) . . . . ?
C14 N1 C13 C12 2.10(16) . . . . ?
C14 N1 C13 C8 -179.12(12) . . . . ?
C15 C12 C11 C10 177.87(14) . . . . ?
